data_1537067
loop_
_publ_author_name
'Krebs, B.'
'Mueller, H.'

_publ_section_title
;
 Selenogermante aus waessriger Loesung: Darstellung und Struktur von Na4
 Ge2 Se6 (H2 O)16
;
_journal_name_full 'Zeitschrift fuer Anorganische und Allgemeine Chemie'
_journal_page_first 47
_journal_page_last 57
_journal_volume 496
_journal_year 1983
_chemical_formula_sum 'Ge2 H32 Na4 O16 Se6'
_chemical_name_systematic 'Na4 (Ge2 Se6) (H2 O)16'
_space_group_IT_number 14
_symmetry_space_group_name_Hall '-P 2ybc'
_symmetry_space_group_name_H-M 'P 1 21/c 1'
_cell_angle_alpha 90
_cell_angle_beta 92.9
_cell_angle_gamma 90
_cell_formula_units_Z 2
_cell_length_a 9.894
_cell_length_b 11.781
_cell_length_c 12.225
_cell_volume 1423.136
_citation_journal_id_ASTM ZAACAB
_cod_data_source_file Krebs_ZAACAB_1983_179.cif
_cod_data_source_block H32Ge2Na4O16Se6
_cod_original_formula_sum 'H32 Ge2 Na4 O16 Se6'
_cod_database_code 1537067

loop_
_symmetry_equiv_pos_as_xyz
x,y,z
-x,y+1/2,-z+1/2
-x,-y,-z
x,-y-1/2,z-1/2

loop_
_atom_site_label
_atom_site_type_symbol
_atom_site_fract_x
_atom_site_fract_y
_atom_site_fract_z
_atom_site_occupancy
_atom_site_U_iso_or_equiv
H3 H+1 0.364 0.069 0.234 1 0.0
H2 H+1 0.824 0.275 0.397 1 0.0
Se1 Se-2 -0.0146 0.45703 0.63918 1 0.0
H1 H+1 0.735 0.368 0.399 1 0.0
H13 H+1 0.765 -0.034 0.366 1 0.0
H9 H+1 0.434 0.389 0.34 1 0.0
H7 H+1 0.618 0.101 0.121 1 0.0
H5 H+1 0.409 0.395 0.031 1 0.0
O5 O-2 0.4503 0.3306 0.2871 1 0.0
O1 O-2 0.7369 0.3013 0.365 1 0.0
Ge1 Ge+4 0.11468 0.40325 0.48461 1 0.0
H14 H+1 0.768 0.045 0.474 1 0.0
O2 O-2 0.3518 0.0611 0.2999 1 0.0
Na1 Na+1 0.5667 0.1563 0.3494 1 0.0
H11 H+1 0.91 0.335 0.094 1 0.0
O7 O-2 0.7109 0.0112 0.4222 1 0.0
O6 O-2 0.8568 0.3917 0.1074 1 0.0
Na2 Na+1 0.6427 0.3529 0.1788 1 0.0
O8 O-2 0.181 0.3286 0.1901 1 0.0
H16 H+1 0.111 0.305 0.239 1 0.0
H4 H+1 0.268 0.098 0.335 1 0.0
H15 H+1 0.168 0.302 0.109 1 0.0
O3 O-2 0.4751 0.3343 0.0263 1 0.0
H8 H+1 0.752 0.119 0.171 1 0.0
Se2 Se-2 0.069 0.22129 0.42452 1 0.0
H12 H+1 0.918 0.445 0.149 1 0.0
Se3 Se-2 0.34106 0.44046 0.52383 1 0.0
H10 H+1 0.37 0.323 0.249 1 0.0
O4 O-2 0.6639 0.1487 0.1734 1 0.0
H6 H+1 0.431 0.264 0.029 1 0.0
